data_2009447
loop_
_publ_author_name
'Cousson, A.'
'Nectoux, F.'
'Bachet, B.'
'Kokel, B.'
'Hubert-Habart, M.'

_publ_section_title
;
 Structure of 2-methylthio-7,8-dihydroquinazolin-5(6<i>H</i>)-one
 amidinohydrazone hydrochloride, C~10~H~15~N~6~S^+^.Cl^{-^}
;
_journal_issue 2
_journal_name_full 'Acta Crystallographica Section C'
_journal_page_first 289
_journal_page_last 291
_journal_paper_doi 10.1107/S0108270193006626
_journal_volume 50
_journal_year 1994
_chemical_formula_moiety 'C10 H15 N6 S1,Cl'
_chemical_formula_sum 'C10 H15 Cl N6 S'
_chemical_formula_weight 286.785
_space_group_IT_number 14
_space_group_name_Hall '-P 2yn'
_space_group_name_H-M_alt 'P 1 21/n 1'
_symmetry_cell_setting monoclinic
_symmetry_space_group_name_Hall '-P 2yn'
_symmetry_space_group_name_H-M 'P 1 21/n 1'
_atom_type_scat_source IntTabIV
_cell_angle_alpha 90.
_cell_angle_beta 103.43(2)
_cell_angle_gamma 90.
_cell_formula_units_Z 4
_cell_length_a 7.302(4)
_cell_length_b 32.430(10)
_cell_length_c 5.666(4)
_cell_measurement_reflns_used 25
_cell_measurement_temperature 293
_cell_measurement_theta_max 26
_cell_measurement_theta_min 18
_cell_volume 1305.0(12)
_diffrn_measurement_device 'Philips PW1100'
_diffrn_measurement_method 'stepscan \w-2\q'
_diffrn_radiation_type CuK\a
_diffrn_radiation_wavelength 1.5418
_diffrn_reflns_av_R_equivalents 0.0
_diffrn_reflns_limit_h_max 8
_diffrn_reflns_limit_h_min -8
_diffrn_reflns_limit_k_max 38
_diffrn_reflns_limit_k_min 0
_diffrn_reflns_limit_l_max 6
_diffrn_reflns_limit_l_min 0
_diffrn_reflns_number 2563
_diffrn_reflns_theta_max 66
_diffrn_standards_decay_% <1.5
_diffrn_standards_interval_time 60
_diffrn_standards_number 3
_exptl_absorpt_coefficient_mu 0.44
_exptl_absorpt_correction_T_max 1.465
_exptl_absorpt_correction_T_min 0.830
_exptl_absorpt_correction_type empirical
_exptl_crystal_colour Colourless
_exptl_crystal_density_diffrn 1.459
_exptl_crystal_description Prism
_exptl_crystal_size_max 0.25
_exptl_crystal_size_mid 0.15
_exptl_crystal_size_min 0.15
_refine_diff_density_max 0.2
_refine_diff_density_min -0.3
_refine_ls_extinction_coef 6.0(10)
_refine_ls_extinction_method 'Larson (1970)'
_refine_ls_goodness_of_fit_obs 3.1
_refine_ls_hydrogen_treatment refU
_refine_ls_number_parameters 165
_refine_ls_number_reflns 1960
_refine_ls_R_factor_obs 0.0514
_refine_ls_shift/esd_max 0.01
_refine_ls_structure_factor_coef F
_refine_ls_weighting_scheme unit
_refine_ls_wR_factor_obs 0.0525
_reflns_number_observed 1960
_reflns_number_total 2563
_reflns_observed_criterion I>=3\s(I)
_cod_data_source_file du1043.cif
_cod_data_source_block du1043_structure_1_of_1
_cod_original_cell_volume 1305(4)
_cod_original_sg_symbol_H-M 'P 21/n'
_cod_original_formula_sum 'C10 H15 Cl1 N6 S1'
_cod_database_code 2009447

loop_
_space_group_symop_id
_space_group_symop_operation_xyz
1 x,y,z
2 -x+1/2,y+1/2,-z+1/2
3 -x,-y,-z
4 x+1/2,-y+1/2,z+1/2

loop_
_atom_site_label
_atom_site_fract_x
_atom_site_fract_y
_atom_site_fract_z
_atom_site_U_iso_or_equiv
S(1) .4028(2) .21970(4) .1531(2) .0537
Cl(1) -.2507(2) .03670(4) -.3126(2) .0587
C(1) .2760(6) .04880(10) -1.0692(8) .0484
C(2) .0993(5) .11040(10) -.6721(7) .0393
C(3) -.1115(5) .10750(10) -.7666(8) .0476
C(4) -.2128(6) .14380(10) -.6933(9) .0545
C(5) -.1580(5) .15260(10) -.4277(9) .0499
C(6) .0519(5) .15720(10) -.3426(7) .0377
C(7) .1707(5) .13680(10) -.4607(7) .0365
C(8) .3635(5) .14280(10) -.3656(8) .0474
C(9) .3019(5) .18630(10) -.0823(7) .0405
C(10) .2044(6) .23790(10) .2547(9) .0536
N(1) .2083(6) .02760(10) -1.2702(7) .0592
N(2) .4583(5) .05340(10) -.9780(8) .0616
N(3) .1512(5) .06660(10) -.9619(6) .0475
N(4) .2208(4) .09129(9) -.7617(6) .0431
N(5) .4306(5) .16770(10) -.1799(7) .0513
N(6) .1161(4) .18181(9) -.1501(6) .0405
H(3) .0071 .0613 -1.0237 .114(5)
H(8) .4704 .1267 -.4494 .114(5)
H(11) .0554 .0235 -1.3256 .114(5)
H(12) .2958 .0153 -1.3713 .114(5)
H(21) .5533 .0446 -1.0800 .114(5)
H(22) .5000 .0645 -.7981 .114(5)
H(31) -.1458 .1008 -.9544 .114(5)
H(32) -.1383 .0806 -.6963 .114(5)
H(41) -.3533 .1381 -.7588 .114(5)
H(42) -.1967 .1757 -.7938 .114(5)
H(51) -.2267 .1744 -.3600 .114(5)
H(52) -.1954 .1248 -.3306 .114(5)
H(101) .1304 .2191 .3063 .070(5)
H(102) .2458 .2582 .3788 .070(5)
H(103) .1579 .2664 .1837 .070(5)

loop_
_geom_angle_atom_site_label_1
_geom_angle_atom_site_label_2
_geom_angle_atom_site_label_3
_geom_angle
_geom_angle_publ_flag
C(10) S(1) C(9) 102.9(2) yes
N(2) C(1) N(1) 122.4(4) yes
N(3) C(1) N(1) 117.2(4) yes
N(3) C(1) N(2) 120.4(4) yes
C(7) C(2) C(3) 117.8(3) yes
N(4) C(2) C(3) 124.8(3) yes
N(4) C(2) C(7) 117.3(3) yes
C(4) C(3) C(2) 112.3(3) yes
C(5) C(4) C(3) 113.2(4) yes
C(6) C(5) C(4) 110.9(3) yes
C(7) C(6) C(5) 120.3(3) yes
N(6) C(6) C(5) 117.2(3) yes
N(6) C(6) C(7) 122.5(3) yes
C(6) C(7) C(2) 122.1(3) yes
C(8) C(7) C(2) 122.1(3) yes
C(8) C(7) C(6) 115.8(3) yes
N(5) C(8) C(7) 122.9(4) yes
N(5) C(9) S(1) 112.6(3) yes
N(6) C(9) S(1) 120.8(3) yes
N(6) C(9) N(5) 126.7(3) yes
N(4) N(3) C(1) 117.5(3) yes
N(3) N(4) C(2) 116.7(3) yes
C(9) N(5) C(8) 115.9(3) yes
C(9) N(6) C(6) 116.1(3) yes

loop_
_geom_bond_atom_site_label_1
_geom_bond_atom_site_label_2
_geom_bond_distance
_geom_bond_publ_flag
S(1) C(9) 1.742(4) yes
S(1) C(10) 1.779(5) yes
C(1) N(1) 1.325(5) yes
C(1) N(2) 1.320(5) yes
C(1) N(3) 1.338(5) yes
C(2) C(3) 1.510(5) yes
C(2) C(7) 1.464(5) yes
C(2) N(4) 1.281(5) yes
C(3) C(4) 1.500(6) yes
C(4) C(5) 1.492(6) yes
C(5) C(6) 1.503(5) yes
C(6) C(7) 1.382(5) yes
C(6) N(6) 1.345(5) yes
C(7) C(8) 1.399(5) yes
C(8) N(5) 1.327(5) yes
C(9) N(5) 1.340(5) yes
C(9) N(6) 1.329(4) yes
N(3) N(4) 1.385(4) yes
